data_4510169
loop_
_publ_author_name
'Bevill, Melanie J.'
'Vlahova, Petinka I.'
'Smit, Jared P.'

_publ_section_title
;
 Polymorphic Cocrystals of Nutraceutical Compoundp-Coumaric Acid with
 Nicotinamide: Characterization, Relative Solid-State Stability, and
 Conversion to Alternate Stoichiometries
;
_journal_issue 3
_journal_name_full 'Crystal Growth &amp; Design'
_journal_page_first 1438
_journal_paper_doi 10.1021/cg4019037
_journal_volume 14
_journal_year 2014
_chemical_formula_moiety
;
C9 H8 O3, C6 H6 N2 O
;
_chemical_formula_sum 'C15 H14 N2 O4'
_chemical_formula_weight 286.28
_chemical_name_systematic
;
214544 (3709-57-04)
;
_space_group_IT_number 14
_symmetry_cell_setting monoclinic
_symmetry_space_group_name_Hall '-P 2ybc'
_symmetry_space_group_name_H-M 'P 1 21/c 1'
_atom_sites_solution_hydrogens geom
_atom_sites_solution_primary direct
_atom_sites_solution_secondary difmap
_audit_creation_method SHELXL-97
_cell_angle_alpha 90.00
_cell_angle_beta 106.086(3)
_cell_angle_gamma 90.00
_cell_formula_units_Z 4
_cell_length_a 15.5106(10)
_cell_length_b 6.2871(4)
_cell_length_c 14.1238(10)
_cell_measurement_reflns_used 5769
_cell_measurement_temperature 120(2)
_cell_measurement_theta_max 33.09
_cell_measurement_theta_min 2.73
_cell_volume 1323.38(15)
_computing_cell_refinement 'Bruker SAINT'
_computing_data_collection 'Bruker APEX2'
_computing_data_reduction 'Bruker SAINT'
_computing_molecular_graphics 'Bruker SHELXTL'
_computing_publication_material 'Bruker SHELXTL'
_computing_structure_refinement 'SHELXL-97 (Sheldrick, 1997)'
_computing_structure_solution 'SHELXS-97 (Sheldrick, 1990)'
_diffrn_ambient_temperature 120(2)
_diffrn_measured_fraction_theta_full 0.968
_diffrn_measured_fraction_theta_max 0.968
_diffrn_measurement_device_type 'Bruker APEX-II CCD'
_diffrn_measurement_method '\f and \w scans'
_diffrn_radiation_monochromator graphite
_diffrn_radiation_source 'fine-focus sealed tube'
_diffrn_radiation_type MoK\a
_diffrn_radiation_wavelength 0.71073
_diffrn_reflns_av_R_equivalents 0.0281
_diffrn_reflns_av_sigmaI/netI 0.0321
_diffrn_reflns_limit_h_max 23
_diffrn_reflns_limit_h_min -23
_diffrn_reflns_limit_k_max 5
_diffrn_reflns_limit_k_min -9
_diffrn_reflns_limit_l_max 17
_diffrn_reflns_limit_l_min -21
_diffrn_reflns_number 14583
_diffrn_reflns_theta_full 32.58
_diffrn_reflns_theta_max 32.58
_diffrn_reflns_theta_min 2.73
_diffrn_standards_number 0
_exptl_absorpt_coefficient_mu 0.106
_exptl_absorpt_correction_type none
_exptl_crystal_colour colourless
_exptl_crystal_density_diffrn 1.437
_exptl_crystal_density_method 'not measured'
_exptl_crystal_description plate
_exptl_crystal_F_000 600
_exptl_crystal_size_max 0.34
_exptl_crystal_size_mid 0.18
_exptl_crystal_size_min 0.10
_refine_diff_density_max 0.534
_refine_diff_density_min -0.252
_refine_diff_density_rms 0.062
_refine_ls_extinction_method none
_refine_ls_goodness_of_fit_ref 1.022
_refine_ls_hydrogen_treatment mixed
_refine_ls_matrix_type full
_refine_ls_number_parameters 204
_refine_ls_number_reflns 4670
_refine_ls_number_restraints 0
_refine_ls_restrained_S_all 1.022
_refine_ls_R_factor_all 0.0603
_refine_ls_R_factor_gt 0.0461
_refine_ls_shift/su_max 0.000
_refine_ls_shift/su_mean 0.000
_refine_ls_structure_factor_coef Fsqd
_refine_ls_weighting_details 'calc w=1/[\s^2^(Fo^2^)+(0.0850P)^2^+0.2000P] where P=(Fo^2^+2Fc^2^)/3'
_refine_ls_weighting_scheme calc
_refine_ls_wR_factor_gt 0.1292
_refine_ls_wR_factor_ref 0.1408
_reflns_number_gt 3659
_reflns_number_total 4670
_reflns_threshold_expression >2sigma(I)
_cod_data_source_file cg4019037_si_002.cif
_cod_data_source_block 214544
_cod_depositor_comments
;
The following automatic conversions were performed:

'_symmetry_cell_setting' value 'Monoclinic' changed to 'monoclinic'
according to
/usr/data/users/saulius/crontab/automatic-downloads/current/ACS/lib/dictionaries/cif_core.dic
dictionary named 'cif_core.dic' version 2.4.2 from 2011-04-26.

Automatic conversion script
Id: cif_fix_values 2281 2013-09-26 08:29:07Z andrius 
;
_cod_original_sg_symbol_Hall -P2ybc
_cod_original_sg_symbol_H-M P2(1)/c
_cod_database_code 4510169

loop_
_symmetry_equiv_pos_as_xyz
'x, y, z'
'-x, y+1/2, -z+1/2'
'-x, -y, -z'
'x, -y-1/2, z-1/2'

loop_
_atom_site_label
_atom_site_type_symbol
_atom_site_fract_x
_atom_site_fract_y
_atom_site_fract_z
_atom_site_U_iso_or_equiv
_atom_site_adp_type
_atom_site_occupancy
_atom_site_symmetry_multiplicity
_atom_site_calc_flag
_atom_site_refinement_flags
C11 C 0.74158(7) 0.08930(16) 0.53577(8) 0.0155(2) Uani 1 1 d .
C12 C 0.71595(7) -0.11243(16) 0.55981(8) 0.0166(2) Uani 1 1 d .
H12 H 0.6541 -0.1493 0.5422 0.020 Uiso 1 1 calc R
C13 C 0.77884(7) -0.25845(17) 0.60854(8) 0.0169(2) Uani 1 1 d .
H13 H 0.7600 -0.3929 0.6262 0.020 Uiso 1 1 calc R
C14 C 0.86979(7) -0.21010(17) 0.63201(8) 0.0167(2) Uani 1 1 d .
O14 O 0.92749(6) -0.36133(14) 0.67924(7) 0.02392(19) Uani 1 1 d .
H14 H 0.9808(15) -0.347(3) 0.6709(16) 0.054(6) Uiso 1 1 d .
C15 C 0.89704(7) -0.01092(17) 0.60816(9) 0.0190(2) Uani 1 1 d .
H15 H 0.9590 0.0234 0.6238 0.023 Uiso 1 1 calc R
C16 C 0.83313(7) 0.13682(17) 0.56154(8) 0.0179(2) Uani 1 1 d .
H16 H 0.8520 0.2736 0.5467 0.021 Uiso 1 1 calc R
C17 C 0.67575(7) 0.24789(16) 0.48762(8) 0.0163(2) Uani 1 1 d .
H17 H 0.6968 0.3892 0.4853 0.020 Uiso 1 1 calc R
C18 C 0.58848(7) 0.21339(17) 0.44637(9) 0.0190(2) Uani 1 1 d .
H18 H 0.5652 0.0739 0.4475 0.023 Uiso 1 1 calc R
C19 C 0.52763(7) 0.38466(17) 0.39949(8) 0.0167(2) Uani 1 1 d .
O19 O 0.44721(5) 0.31200(13) 0.35120(7) 0.02113(19) Uani 1 1 d .
H19 H 0.4125(14) 0.422(3) 0.3233(15) 0.045(5) Uiso 1 1 d .
O20 O 0.54743(5) 0.57272(12) 0.40277(6) 0.02062(18) Uani 1 1 d .
N21 N 0.09130(6) 0.89736(15) 0.15051(8) 0.0206(2) Uani 1 1 d .
C22 C 0.16773(7) 0.79951(17) 0.19703(8) 0.0177(2) Uani 1 1 d .
H22 H 0.1645 0.6617 0.2234 0.021 Uiso 1 1 calc R
C23 C 0.25168(7) 0.89031(16) 0.20860(8) 0.01519(19) Uani 1 1 d .
C24 C 0.25643(7) 1.09189(16) 0.17094(8) 0.0174(2) Uani 1 1 d .
H24 H 0.3128 1.1594 0.1787 0.021 Uiso 1 1 calc R
C25 C 0.17756(7) 1.19329(18) 0.12170(8) 0.0193(2) Uani 1 1 d .
H25 H 0.1787 1.3308 0.0942 0.023 Uiso 1 1 calc R
C26 C 0.09739(7) 1.09086(18) 0.11344(9) 0.0206(2) Uani 1 1 d .
H26 H 0.0435 1.1613 0.0796 0.025 Uiso 1 1 calc R
C27 C 0.33173(7) 0.76358(16) 0.26029(8) 0.0154(2) Uani 1 1 d .
N27 N 0.40854(6) 0.86355(15) 0.29872(7) 0.01800(19) Uani 1 1 d .
H27A H 0.4593(10) 0.781(3) 0.3337(11) 0.022 Uiso 1 1 d .
H27B H 0.4121(11) 0.994(3) 0.3002(12) 0.022 Uiso 1 1 d .
O27 O 0.32437(5) 0.56769(12) 0.26571(7) 0.02140(19) Uani 1 1 d .

loop_
_atom_site_aniso_label
_atom_site_aniso_U_11
_atom_site_aniso_U_22
_atom_site_aniso_U_33
_atom_site_aniso_U_23
_atom_site_aniso_U_13
_atom_site_aniso_U_12
C11 0.0150(4) 0.0149(4) 0.0162(5) -0.0007(3) 0.0037(4) -0.0001(3)
C12 0.0137(4) 0.0165(4) 0.0192(5) -0.0001(4) 0.0042(4) -0.0009(3)
C13 0.0156(4) 0.0153(4) 0.0197(5) 0.0010(4) 0.0048(4) -0.0002(3)
C14 0.0153(4) 0.0175(5) 0.0169(5) -0.0001(4) 0.0037(4) 0.0021(3)
O14 0.0154(4) 0.0221(4) 0.0330(5) 0.0075(3) 0.0046(3) 0.0044(3)
C15 0.0145(4) 0.0191(5) 0.0221(5) -0.0003(4) 0.0027(4) -0.0018(3)
C16 0.0172(4) 0.0156(4) 0.0199(5) -0.0002(4) 0.0035(4) -0.0027(3)
C17 0.0174(4) 0.0145(4) 0.0171(5) 0.0013(4) 0.0051(4) 0.0010(3)
C18 0.0179(5) 0.0148(4) 0.0227(5) 0.0023(4) 0.0031(4) 0.0008(4)
C19 0.0153(4) 0.0156(4) 0.0189(5) 0.0002(4) 0.0040(4) 0.0003(3)
O19 0.0145(3) 0.0139(3) 0.0315(5) 0.0021(3) 0.0005(3) -0.0002(3)
O20 0.0177(3) 0.0138(3) 0.0280(5) 0.0004(3) 0.0023(3) -0.0006(3)
N21 0.0159(4) 0.0196(4) 0.0250(5) 0.0003(4) 0.0035(4) 0.0005(3)
C22 0.0164(4) 0.0156(4) 0.0200(5) 0.0000(4) 0.0034(4) -0.0001(3)
C23 0.0150(4) 0.0138(4) 0.0163(5) -0.0002(3) 0.0037(4) 0.0013(3)
C24 0.0186(4) 0.0151(4) 0.0189(5) 0.0007(4) 0.0055(4) 0.0003(3)
C25 0.0218(5) 0.0162(5) 0.0189(5) 0.0023(4) 0.0040(4) 0.0030(4)
C26 0.0190(5) 0.0203(5) 0.0205(5) 0.0006(4) 0.0020(4) 0.0045(4)
C27 0.0150(4) 0.0142(4) 0.0168(5) 0.0007(3) 0.0042(4) 0.0000(3)
N27 0.0143(4) 0.0131(4) 0.0244(5) 0.0011(3) 0.0017(3) -0.0004(3)
O27 0.0176(3) 0.0127(3) 0.0306(5) 0.0028(3) 0.0013(3) -0.0005(3)

loop_
_atom_type_symbol
_atom_type_description
_atom_type_scat_dispersion_real
_atom_type_scat_dispersion_imag
_atom_type_scat_source
C C 0.0033 0.0016 'International Tables Vol C Tables 4.2.6.8 and 6.1.1.4'
H H 0.0000 0.0000 'International Tables Vol C Tables 4.2.6.8 and 6.1.1.4'
N N 0.0061 0.0033 'International Tables Vol C Tables 4.2.6.8 and 6.1.1.4'
O O 0.0106 0.0060 'International Tables Vol C Tables 4.2.6.8 and 6.1.1.4'

loop_
_geom_angle_atom_site_label_1
_geom_angle_atom_site_label_2
_geom_angle_atom_site_label_3
_geom_angle
C16 C11 C12 117.87(9)
C16 C11 C17 120.43(9)
C12 C11 C17 121.69(9)
C13 C12 C11 121.08(9)
C13 C12 H12 119.5
C11 C12 H12 119.5
C12 C13 C14 120.32(10)
C12 C13 H13 119.8
C14 C13 H13 119.8
O14 C14 C13 117.01(10)
O14 C14 C15 123.31(9)
C13 C14 C15 119.66(9)
C14 O14 H14 112.8(14)
C16 C15 C14 119.53(10)
C16 C15 H15 120.2
C14 C15 H15 120.2
C15 C16 C11 121.50(10)
C15 C16 H16 119.2
C11 C16 H16 119.2
C18 C17 C11 126.05(10)
C18 C17 H17 117.0
C11 C17 H17 117.0
C17 C18 C19 121.78(10)
C17 C18 H18 119.1
C19 C18 H18 119.1
O20 C19 O19 123.01(9)
O20 C19 C18 124.90(10)
O19 C19 C18 112.08(9)
C19 O19 H19 108.9(13)
C22 N21 C26 117.51(9)
N21 C22 C23 122.94(10)
N21 C22 H22 118.5
C23 C22 H22 118.5
C24 C23 C22 118.62(9)
C24 C23 C27 123.62(9)
C22 C23 C27 117.76(9)
C25 C24 C23 118.75(10)
C25 C24 H24 120.6
C23 C24 H24 120.6
C26 C25 C24 118.63(10)
C26 C25 H25 120.7
C24 C25 H25 120.7
N21 C26 C25 123.53(10)
N21 C26 H26 118.2
C25 C26 H26 118.2
O27 C27 N27 122.26(9)
O27 C27 C23 118.94(9)
N27 C27 C23 118.80(9)
C27 N27 H27A 118.3(9)
C27 N27 H27B 122.1(11)
H27A N27 H27B 119.1(15)

loop_
_geom_bond_atom_site_label_1
_geom_bond_atom_site_label_2
_geom_bond_distance
C11 C16 1.3970(14)
C11 C12 1.3988(14)
C11 C17 1.4541(14)
C12 C13 1.3770(14)
C12 H12 0.9500
C13 C14 1.3904(14)
C13 H13 0.9500
C14 O14 1.3488(13)
C14 C15 1.3926(15)
O14 H14 0.87(2)
C15 C16 1.3847(15)
C15 H15 0.9500
C16 H16 0.9500
C17 C18 1.3348(15)
C17 H17 0.9500
C18 C19 1.4637(14)
C18 H18 0.9500
C19 O20 1.2192(13)
C19 O19 1.3261(12)
O19 H19 0.90(2)
N21 C22 1.3357(13)
N21 C26 1.3381(15)
C22 C23 1.3893(14)
C22 H22 0.9500
C23 C24 1.3843(15)
C23 C27 1.4856(14)
C24 C25 1.3839(14)
C24 H24 0.9500
C25 C26 1.3762(16)
C25 H25 0.9500
C26 H26 0.9500
C27 O27 1.2412(13)
C27 N27 1.3232(13)
N27 H27A 0.957(15)
N27 H27B 0.822(17)

loop_
_geom_hbond_atom_site_label_D
_geom_hbond_atom_site_label_H
_geom_hbond_atom_site_label_A
_geom_hbond_distance_DH
_geom_hbond_distance_HA
_geom_hbond_distance_DA
_geom_hbond_angle_DHA
_geom_hbond_site_symmetry_A
O19 H19 O27 0.90(2) 1.66(2) 2.5293(11) 162.3(19) .
O14 H14 N21 0.87(2) 1.84(2) 2.6912(13) 164(2) 4_666
N27 H27A O20 0.957(15) 1.950(16) 2.8964(12) 169.8(14) .
N27 H27B O19 0.822(17) 2.144(17) 2.9346(13) 161.5(16) 1_565

loop_
_geom_torsion_atom_site_label_1
_geom_torsion_atom_site_label_2
_geom_torsion_atom_site_label_3
_geom_torsion_atom_site_label_4
_geom_torsion
C16 C11 C12 C13 0.90(16)
C17 C11 C12 C13 -177.67(10)
C11 C12 C13 C14 -2.14(17)
C12 C13 C14 O14 -179.62(10)
C12 C13 C14 C15 1.59(17)
O14 C14 C15 C16 -178.54(11)
C13 C14 C15 C16 0.16(17)
C14 C15 C16 C11 -1.41(17)
C12 C11 C16 C15 0.88(17)
C17 C11 C16 C15 179.47(10)
C16 C11 C17 C18 169.30(11)
C12 C11 C17 C18 -12.17(18)
C11 C17 C18 C19 -179.94(10)
C17 C18 C19 O20 -8.31(19)
C17 C18 C19 O19 171.06(11)
C26 N21 C22 C23 0.40(17)
N21 C22 C23 C24 0.52(17)
N21 C22 C23 C27 -178.95(10)
C22 C23 C24 C25 -1.19(16)
C27 C23 C24 C25 178.24(10)
C23 C24 C25 C26 0.98(17)
C22 N21 C26 C25 -0.64(18)
C24 C25 C26 N21 -0.05(18)
C24 C23 C27 O27 -158.88(11)
C22 C23 C27 O27 20.56(16)
C24 C23 C27 N27 20.90(16)
C22 C23 C27 N27 -159.66(10)
